data_7230629
loop_
_publ_author_name
'Ma, Longfei'
'Peng, Haili'
'Lu, Xiaofeng'
'Liu, Lei'
'Shao, Xiangfeng'

_publ_section_title
;
 A weaker donor shows higher oxidation state upon aggregation
;
_journal_issue 31
_journal_name_full 'RSC Advances'
_journal_page_first 17321
_journal_paper_doi 10.1039/C8RA02956C
_journal_volume 8
_journal_year 2018
_chemical_formula_moiety 'C30 H16 F4 I7 S8'
_chemical_formula_sum 'C30 H16 F4 I7 S8'
_chemical_formula_weight 1597.21
_chemical_name_common 'TTF5 complex'
_chemical_name_systematic 'TTF5 complex'
_chemical_temperature_decomposition_gt 398
_space_group_crystal_system monoclinic
_space_group_IT_number 15
_space_group_name_Hall '-C 2yc'
_space_group_name_H-M_alt 'C 1 2/c 1'
_symmetry_space_group_name_Hall '-C 2yc'
_symmetry_space_group_name_H-M 'C 1 2/c 1'
_atom_sites_solution_hydrogens geom
_audit_creation_method SHELXL-2016/6
_audit_update_record
;
2018-01-23 deposited with the CCDC.
2018-05-04 downloaded from the CCDC.
;
_cell_angle_alpha 90
_cell_angle_beta 96.201(5)
_cell_angle_gamma 90
_cell_formula_units_Z 4
_cell_length_a 24.2826(12)
_cell_length_b 10.2755(8)
_cell_length_c 17.1748(10)
_cell_measurement_reflns_used 2336
_cell_measurement_temperature 173(1)
_cell_measurement_theta_max 27.7950
_cell_measurement_theta_min 3.8210
_cell_volume 4260.3(5)
_computing_cell_refinement
;
CrysAlisPro, Agilent Technologies,
Version 1.171.36.28 (release 01-02-2013 CrysAlis171 .NET)
(compiled Feb  1 2013,16:14:44)
;
_computing_data_collection
;
CrysAlisPro, Agilent Technologies,
Version 1.171.36.28 (release 01-02-2013 CrysAlis171 .NET)
(compiled Feb  1 2013,16:14:44)
;
_computing_data_reduction
;
CrysAlisPro, Agilent Technologies,
Version 1.171.36.28 (release 01-02-2013 CrysAlis171 .NET)
(compiled Feb  1 2013,16:14:44)
;
_computing_molecular_graphics 'Ortep 3w'
_computing_publication_material 'Ortep 3w'
_computing_structure_refinement 'SHELXL-2016/6 (Sheldrick, 2016)'
_computing_structure_solution 'SHELXT 2014/4 (Sheldrick, 2014)'
_diffrn_ambient_temperature 173(1)
_diffrn_detector_area_resol_mean 16.0733
_diffrn_measured_fraction_theta_full 0.991
_diffrn_measured_fraction_theta_max 0.991
_diffrn_measurement_device_type 'SuperNova, Dual, Cu at zero, Eos'
_diffrn_measurement_method '\w scans'
_diffrn_radiation_type MoK\a
_diffrn_radiation_wavelength 0.71073
_diffrn_reflns_av_R_equivalents 0.0643
_diffrn_reflns_av_unetI/netI 0.1059
_diffrn_reflns_Laue_measured_fraction_full 0.991
_diffrn_reflns_Laue_measured_fraction_max 0.991
_diffrn_reflns_limit_h_max 29
_diffrn_reflns_limit_h_min -29
_diffrn_reflns_limit_k_max 5
_diffrn_reflns_limit_k_min -12
_diffrn_reflns_limit_l_max 19
_diffrn_reflns_limit_l_min -21
_diffrn_reflns_number 8049
_diffrn_reflns_point_group_measured_fraction_full 0.991
_diffrn_reflns_point_group_measured_fraction_max 0.991
_diffrn_reflns_theta_full 25.242
_diffrn_reflns_theta_max 26.022
_diffrn_reflns_theta_min 3.282
_diffrn_source 'SuperNova (Mo) X-ray Source'
_exptl_absorpt_coefficient_mu 5.533
_exptl_absorpt_correction_type multi-scan
_exptl_absorpt_process_details
;
CrysAlisPro, Agilent Technologies,
Version 1.171.36.28 (release 01-02-2013 CrysAlis171 .NET)
(compiled Feb  1 2013,16:14:44)
Empirical absorption correction using spherical harmonics,
 implemented in SCALE3 ABSPACK scaling algorithm.
;
_exptl_crystal_colour black
_exptl_crystal_density_diffrn 2.490
_exptl_crystal_density_meas ?
_exptl_crystal_density_method 'not measured'
_exptl_crystal_description block
_exptl_crystal_F_000 2924
_exptl_crystal_size_max 0.25
_exptl_crystal_size_mid 0.15
_exptl_crystal_size_min 0.13
_exptl_transmission_factor_max 1.0000
_exptl_transmission_factor_min 0.6417
_refine_diff_density_max 1.706
_refine_diff_density_min -2.022
_refine_diff_density_rms 0.227
_refine_ls_extinction_method none
_refine_ls_goodness_of_fit_ref 1.181
_refine_ls_hydrogen_treatment constr
_refine_ls_matrix_type full
_refine_ls_number_parameters 231
_refine_ls_number_reflns 4159
_refine_ls_number_restraints 30
_refine_ls_restrained_S_all 1.179
_refine_ls_R_factor_all 0.1314
_refine_ls_R_factor_gt 0.0911
_refine_ls_shift/su_max 0.000
_refine_ls_shift/su_mean 0.000
_refine_ls_structure_factor_coef Fsqd
_refine_ls_weighting_details 'w=1/[\s^2^(Fo^2^)+206.6560P] where P=(Fo^2^+2Fc^2^)/3'
_refine_ls_weighting_scheme calc
_refine_ls_wR_factor_gt 0.1612
_refine_ls_wR_factor_ref 0.1763
_reflns_Friedel_coverage 0.000
_reflns_number_gt 2876
_reflns_number_total 4159
_reflns_threshold_expression 'I > 2\s(I)'
_cod_data_source_file c8ra02956c2.cif
_cod_data_source_block TTF5_Complex
_cod_depositor_comments
;
The following automatic conversions were performed:

'_chemical_melting_point' tag was changed to
'_chemical_temperature_decomposition_gt' since the value was
specified as 'more than' ('>') a certain temperature. The value '>398
K, decomposed' was changed to '398' - it should be numeric and
without a unit designator.

'_exptl_crystal_density_meas' value 'not measured' was changed to '?'
- the value is perceived as not measured.

Automatic conversion script
Id: cif_fix_values 4973 2017-02-22 13:04:09Z antanas 
;
_cod_database_code 7230629
_shelx_shelxl_version_number 2016/6
_shelx_space_group_comment
;
The symmetry employed for this shelxl refinement is uniquely defined
by the following loop, which should always be used as a source of
symmetry information in preference to the above space-group names.
They are only intended as comments.
;

loop_
_space_group_symop_operation_xyz
'x, y, z'
'-x, y, -z+1/2'
'x+1/2, y+1/2, z'
'-x+1/2, y+1/2, -z+1/2'
'-x, -y, -z'
'x, -y, z-1/2'
'-x+1/2, -y+1/2, -z'
'x+1/2, -y+1/2, z-1/2'

loop_
_atom_site_label
_atom_site_type_symbol
_atom_site_fract_x
_atom_site_fract_y
_atom_site_fract_z
_atom_site_U_iso_or_equiv
_atom_site_adp_type
_atom_site_occupancy
_atom_site_site_symmetry_order
_atom_site_calc_flag
_atom_site_refinement_flags_posn
_atom_site_refinement_flags_adp
_atom_site_refinement_flags_occupancy
_atom_site_disorder_assembly
_atom_site_disorder_group
C1 C 0.5256(5) 0.5137(13) 0.4837(7) 0.016(3) Uani 1 1 d . U . A 1
C2 C 0.6159(5) 0.6031(14) 0.4501(7) 0.020(3) Uani 1 1 d . . . B 1
C3 C 0.6072(5) 0.4924(15) 0.4058(7) 0.021(3) Uani 1 1 d . . . B 1
C4 C 0.6881(5) 0.7550(14) 0.5411(7) 0.021(3) Uani 1 1 d . U . C 1
C5 C 0.7084(5) 0.6629(16) 0.5961(8) 0.026(3) Uani 1 1 d . U . C 1
H5 H 0.711561 0.575754 0.582683 0.031 Uiso 1 1 calc R U . C 1
C6 C 0.7237(6) 0.7062(18) 0.6713(10) 0.038(4) Uani 1 1 d . . . C 1
C7 C 0.7204(6) 0.8348(17) 0.6935(8) 0.032(4) Uani 1 1 d . U . C 1
H7 H 0.731775 0.860934 0.744517 0.038 Uiso 1 1 calc R U . C 1
C8 C 0.6998(6) 0.9231(18) 0.6377(9) 0.036(4) Uani 1 1 d . . . C 1
H8 H 0.697639 1.010584 0.650979 0.043 Uiso 1 1 calc R U . C 1
C9 C 0.6823(5) 0.8841(15) 0.5626(8) 0.025(3) Uani 1 1 d . U . C 1
H9 H 0.666516 0.944128 0.526223 0.030 Uiso 1 1 calc R U . C 1
C10 C 0.6212(6) 0.2933(16) 0.3082(9) 0.031(4) Uani 1 1 d . . . D 1
C11 C 0.6307(6) 0.1768(18) 0.3482(9) 0.037(4) Uani 1 1 d . . . D 1
H11 H 0.653484 0.176429 0.395265 0.045 Uiso 1 1 calc R U . D 1
C12 C 0.6073(7) 0.0621(18) 0.3202(9) 0.040(4) Uani 1 1 d . . . D 1
H12 H 0.614851 -0.015063 0.347635 0.048 Uiso 0.6 1 calc R U P D 1
C13 C 0.5728(6) 0.0620(17) 0.2518(9) 0.035(4) Uani 1 1 d . . . D 1
H13 H 0.555542 -0.014146 0.232785 0.042 Uiso 1 1 calc R U . D 1
C14 C 0.5640(6) 0.1789(18) 0.2113(9) 0.035(4) Uani 1 1 d . . . D 1
H14 H 0.541775 0.178857 0.163746 0.042 Uiso 0.4 1 calc R U P D 1
C15 C 0.5869(5) 0.2930(16) 0.2388(8) 0.028(4) Uani 1 1 d . . . D 1
H15 H 0.579423 0.369974 0.211165 0.034 Uiso 1 1 calc R U . D 1
F1 F 0.7438(4) 0.6181(12) 0.7245(6) 0.064(3) Uani 1 1 d . . . C 1
F2 F 0.6171(10) -0.045(2) 0.3600(12) 0.040(6) Uani 0.4 1 d . . P E 2
F3 F 0.5268(8) 0.186(2) 0.1498(10) 0.063(5) Uani 0.6 1 d . . P F 3
S1 S 0.56544(14) 0.6429(4) 0.5075(2) 0.0293(9) Uani 1 1 d . . . . .
S2 S 0.54825(14) 0.4090(4) 0.4163(2) 0.0269(9) Uani 1 1 d . . . . .
S3 S 0.67105(15) 0.7088(4) 0.4413(2) 0.0336(10) Uani 1 1 d . . . . .
S4 S 0.65389(16) 0.4385(5) 0.3427(2) 0.0382(11) Uani 1 1 d . . . . .
I1 I 0.70706(5) -0.27935(13) 0.05582(7) 0.0463(3) Uani 1 1 d . . . . .
I2 I 0.60552(7) -0.31960(15) 0.15708(8) 0.0687(5) Uani 1 1 d . . . . .
I3 I 0.500000 -0.3315(2) 0.250000 0.0587(5) Uani 1 2 d S T P . .
I4 I 0.53394(6) -0.09087(18) 0.04226(8) 0.0737(5) Uani 1 1 d . . . . .

loop_
_atom_site_aniso_label
_atom_site_aniso_U_11
_atom_site_aniso_U_22
_atom_site_aniso_U_33
_atom_site_aniso_U_23
_atom_site_aniso_U_13
_atom_site_aniso_U_12
C1 0.008(5) 0.018(6) 0.022(5) -0.003(5) 0.006(4) -0.005(5)
C2 0.019(6) 0.015(8) 0.027(7) 0.008(6) 0.007(5) 0.000(6)
C3 0.014(6) 0.026(9) 0.022(6) 0.000(6) 0.003(5) -0.010(6)
C4 0.016(5) 0.022(7) 0.026(6) 0.001(5) 0.008(5) -0.014(5)
C5 0.022(6) 0.026(7) 0.032(6) -0.004(6) 0.010(5) -0.004(6)
C6 0.022(7) 0.038(11) 0.053(10) 0.023(9) -0.005(7) -0.006(8)
C7 0.031(6) 0.040(8) 0.026(6) 0.001(6) 0.013(5) -0.012(6)
C8 0.037(9) 0.032(10) 0.040(9) -0.013(8) 0.013(7) -0.002(8)
C9 0.012(5) 0.025(7) 0.037(6) -0.004(6) 0.003(5) 0.000(5)
C10 0.028(7) 0.029(10) 0.037(8) -0.004(7) 0.013(6) 0.005(8)
C11 0.037(9) 0.046(12) 0.029(8) -0.009(8) 0.004(7) 0.005(9)
C12 0.049(10) 0.035(11) 0.036(8) 0.003(8) 0.005(7) -0.001(10)
C13 0.033(8) 0.029(10) 0.042(9) 0.001(8) -0.003(7) 0.002(8)
C14 0.031(8) 0.042(11) 0.032(8) -0.005(8) 0.005(7) -0.006(9)
C15 0.022(7) 0.029(10) 0.036(8) -0.004(7) 0.007(6) 0.002(7)
F1 0.063(7) 0.064(9) 0.061(7) 0.032(6) -0.009(5) 0.007(7)
F2 0.061(15) 0.015(12) 0.039(12) 0.009(10) -0.009(11) 0.013(12)
F3 0.073(12) 0.056(13) 0.056(10) 0.010(10) -0.017(9) 0.020(12)
S1 0.0232(17) 0.032(2) 0.0343(19) -0.0115(17) 0.0113(15) -0.0087(18)
S2 0.0221(17) 0.031(2) 0.0302(17) -0.0120(17) 0.0149(14) -0.0095(18)
S3 0.0274(18) 0.043(3) 0.0329(19) -0.0109(18) 0.0148(15) -0.020(2)
S4 0.031(2) 0.043(3) 0.046(2) -0.017(2) 0.0273(18) -0.010(2)
I1 0.0524(7) 0.0338(7) 0.0496(6) -0.0055(6) -0.0086(5) 0.0080(7)
I2 0.1084(12) 0.0461(9) 0.0481(7) 0.0095(7) -0.0077(7) -0.0115(9)
I3 0.0578(11) 0.0632(14) 0.0531(10) 0.000 -0.0026(8) 0.000
I4 0.0710(9) 0.0868(13) 0.0669(9) -0.0430(9) 0.0247(7) -0.0371(10)

loop_
_atom_type_symbol
_atom_type_description
_atom_type_scat_dispersion_real
_atom_type_scat_dispersion_imag
_atom_type_scat_source
C C 0.0033 0.0016 'International Tables Vol C Tables 4.2.6.8 and 6.1.1.4'
H H 0.0000 0.0000 'International Tables Vol C Tables 4.2.6.8 and 6.1.1.4'
F F 0.0171 0.0103 'International Tables Vol C Tables 4.2.6.8 and 6.1.1.4'
S S 0.1246 0.1234 'International Tables Vol C Tables 4.2.6.8 and 6.1.1.4'
I I -0.4742 1.8119 'International Tables Vol C Tables 4.2.6.8 and 6.1.1.4'

loop_
_geom_angle_atom_site_label_1
_geom_angle_atom_site_label_2
_geom_angle_atom_site_label_3
_geom_angle
_geom_angle_site_symmetry_1
C1 C1 S1 124.0(13) 5_666
C1 C1 S2 119.5(13) 5_666
S1 C1 S2 116.5(6) .
C3 C2 S1 116.4(10) .
C3 C2 S3 122.8(9) .
S1 C2 S3 120.5(9) .
C2 C3 S2 116.1(9) .
C2 C3 S4 122.6(10) .
S2 C3 S4 121.3(9) .
C9 C4 C5 120.6(13) .
C9 C4 S3 119.4(11) .
C5 C4 S3 120.0(11) .
C6 C5 C4 117.2(15) .
C6 C5 H5 121.4 .
C4 C5 H5 121.4 .
F1 C6 C5 117.6(17) .
F1 C6 C7 119.1(16) .
C5 C6 C7 123.3(15) .
C8 C7 C6 117.9(15) .
C8 C7 H7 121.0 .
C6 C7 H7 121.0 .
C9 C8 C7 121.0(16) .
C9 C8 H8 119.5 .
C7 C8 H8 119.5 .
C8 C9 C4 119.9(15) .
C8 C9 H9 120.0 .
C4 C9 H9 120.0 .
C15 C10 C11 118.6(15) .
C15 C10 S4 120.0(13) .
C11 C10 S4 121.4(12) .
C12 C11 C10 121.9(15) .
C12 C11 H11 119.0 .
C10 C11 H11 119.0 .
C13 C12 C11 119.5(17) .
C13 C12 H12 120.3 .
C11 C12 H12 120.3 .
C12 C13 C14 118.4(17) .
C12 C13 H13 120.8 .
C14 C13 H13 120.8 .
C15 C14 C13 122.4(15) .
C15 C14 H14 118.8 .
C13 C14 H14 118.8 .
C14 C15 C10 119.2(16) .
C14 C15 H15 120.4 .
C10 C15 H15 120.4 .
C1 S1 C2 95.7(6) .
C3 S2 C1 95.2(6) .
C2 S3 C4 100.6(6) .
C3 S4 C10 100.3(6) .

loop_
_geom_bond_atom_site_label_1
_geom_bond_atom_site_label_2
_geom_bond_distance
_geom_bond_site_symmetry_2
C1 C1 1.45(2) 5_666
C1 S1 1.668(13) .
C1 S2 1.713(12) .
C2 C3 1.37(2) .
C2 S1 1.703(12) .
C2 S3 1.745(13) .
C3 S2 1.695(13) .
C3 S4 1.741(13) .
C4 C9 1.39(2) .
C4 C5 1.39(2) .
C4 S3 1.783(13) .
C5 C6 1.38(2) .
C5 H5 0.9300 .
C6 F1 1.339(18) .
C6 C7 1.38(2) .
C7 C8 1.37(2) .
C7 H7 0.9300 .
C8 C9 1.373(19) .
C8 H8 0.9300 .
C9 H9 0.9300 .
C10 C15 1.38(2) .
C10 C11 1.39(2) .
C10 S4 1.763(17) .
C11 C12 1.37(2) .
C11 H11 0.9300 .
C12 C13 1.37(2) .
C12 H12 0.9300 .
C13 C14 1.39(2) .
C13 H13 0.9300 .
C14 C15 1.36(2) .
C14 H14 0.9300 .
C15 H15 0.9300 .
I1 I1 3.042(2) 7_645
I4 I4 2.792(4) 5_655
